data_1565391
loop_
_publ_author_name
'Akbari Afkhami, Farhad'
'Mahmoudi, Ghodrat'
'Qu, Fengrui'
'Gupta, Arunava'
'Zangrando, Ennio'
'Frontera, Antonio'
'Safin, Damir A.'

_publ_section_title
;
 Supramolecular architecture constructed from the hemidirected lead(II)
 complex with N'-(4-hydroxybenzylidene)isonicotinohydrazide
;
_journal_name_full 'Inorganica Chimica Acta'
_journal_page_first 119350
_journal_paper_doi 10.1016/j.ica.2019.119350
_journal_volume 502
_journal_year 2020
_chemical_formula_moiety 'C26 H20 N6 O4 Pb'
_chemical_formula_sum 'C26 H20 N6 O4 Pb'
_chemical_formula_weight 687.67
_space_group_crystal_system monoclinic
_space_group_IT_number 14
_space_group_name_Hall '-P 2ybc'
_space_group_name_H-M_alt 'P 1 21/c 1'
_atom_sites_solution_hydrogens mixed
_audit_creation_method SHELXL-2014/7
_cell_angle_alpha 90
_cell_angle_beta 95.6730(10)
_cell_angle_gamma 90
_cell_formula_units_Z 8
_cell_length_a 51.152(6)
_cell_length_b 8.1787(9)
_cell_length_c 11.5466(13)
_cell_measurement_reflns_used 3859
_cell_measurement_temperature 223(2)
_cell_measurement_theta_max 24.55
_cell_measurement_theta_min 1.78
_cell_volume 4806.9(9)
_computing_cell_refinement 'SAINT 7.46A (Bruker-AXS, 2011)'
_computing_data_collection 'APEX2 v2011.4.0 (Bruker-AXS, 2011)'
_computing_data_reduction 'SAINT 7.46A (Bruker-AXS, 2011)'
_computing_molecular_graphics 'DIAMOND (Brandenburg, 1999)'
_computing_publication_material 'WinGX (Farrugia, 2012)'
_computing_structure_refinement 'SHELXL-2014/7 (Sheldrick, 2014)'
_computing_structure_solution 'SHELXS-97 (Sheldrick, 2008)'
_diffrn_ambient_temperature 223(2)
_diffrn_measured_fraction_theta_full 1.000
_diffrn_measured_fraction_theta_max 0.999
_diffrn_measurement_device_type 'Bruker SMART APEX II'
_diffrn_measurement_method '\f and \w scans'
_diffrn_radiation_monochromator graphite
_diffrn_radiation_source 'fine-focus sealed tube'
_diffrn_radiation_type MoK\a
_diffrn_radiation_wavelength 0.71073
_diffrn_reflns_av_R_equivalents 0.0530
_diffrn_reflns_av_unetI/netI 0.0256
_diffrn_reflns_Laue_measured_fraction_full 1.000
_diffrn_reflns_Laue_measured_fraction_max 0.999
_diffrn_reflns_limit_h_max 63
_diffrn_reflns_limit_h_min -63
_diffrn_reflns_limit_k_max 10
_diffrn_reflns_limit_k_min -10
_diffrn_reflns_limit_l_max 14
_diffrn_reflns_limit_l_min -14
_diffrn_reflns_number 115417
_diffrn_reflns_point_group_measured_fraction_full 1.000
_diffrn_reflns_point_group_measured_fraction_max 0.999
_diffrn_reflns_theta_full 25.242
_diffrn_reflns_theta_max 26.372
_diffrn_reflns_theta_min 0.800
_exptl_absorpt_coefficient_mu 7.066
_exptl_absorpt_correction_T_max 0.2143
_exptl_absorpt_correction_T_min 0.1605
_exptl_absorpt_correction_type multi-scan
_exptl_absorpt_process_details 'Bruker SADABS, 2010'
_exptl_crystal_density_diffrn 1.900
_exptl_crystal_description block
_exptl_crystal_F_000 2656
_exptl_crystal_size_max 0.32
_exptl_crystal_size_mid 0.30
_exptl_crystal_size_min 0.30
_refine_diff_density_max 1.202
_refine_diff_density_min -2.071
_refine_diff_density_rms 0.112
_refine_ls_extinction_coef .
_refine_ls_extinction_method none
_refine_ls_goodness_of_fit_ref 1.233
_refine_ls_hydrogen_treatment mixed
_refine_ls_matrix_type full
_refine_ls_number_parameters 679
_refine_ls_number_reflns 9828
_refine_ls_number_restraints 0
_refine_ls_restrained_S_all 1.233
_refine_ls_R_factor_all 0.0415
_refine_ls_R_factor_gt 0.0331
_refine_ls_shift/su_max 0.001
_refine_ls_shift/su_mean 0.000
_refine_ls_structure_factor_coef Fsqd
_refine_ls_weighting_details 'w=1/[\s^2^(Fo^2^)+(0.0041P)^2^+18.6000P] where P=(Fo^2^+2Fc^2^)/3'
_refine_ls_weighting_scheme calc
_refine_ls_wR_factor_gt 0.0591
_refine_ls_wR_factor_ref 0.0613
_reflns_Friedel_coverage 0.000
_reflns_Friedel_fraction_full .
_reflns_Friedel_fraction_max .
_reflns_number_gt 8487
_reflns_number_total 9828
_reflns_threshold_expression 'I > 2\s(I)'
_cod_data_source_file ICA-2020-502-110350.cif
_cod_data_source_block 4
_cod_depositor_comments
;
The following automatic conversions were performed:

data item '_exptl_absorpt_correction_type' value 'MULTI-SCAN' was
changed to 'multi-scan' in accordance with the built-in table derived
from the CIF Core dictionary named 'cif_core.dic' version 2.4.5 last
updated on 2014-11-21.

Automatic conversion script
Id: cif_fix_values 8738 2021-04-28 16:35:53Z antanas 
;
_cod_original_cell_volume 4807.0(9)
_cod_original_sg_symbol_H-M 'P 21/c'
_cod_database_code 1565391
_shelx_shelxl_version_number 2014/7
_shelx_space_group_comment
;
The symmetry employed for this shelxl refinement is uniquely defined
by the following loop, which should always be used as a source of
symmetry information in preference to the above space-group names.
They are only intended as comments.
;

loop_
_space_group_symop_operation_xyz
'x, y, z'
'-x, y+1/2, -z+1/2'
'-x, -y, -z'
'x, -y-1/2, z-1/2'

loop_
_atom_site_label
_atom_site_type_symbol
_atom_site_fract_x
_atom_site_fract_y
_atom_site_fract_z
_atom_site_U_iso_or_equiv
_atom_site_adp_type
_atom_site_occupancy
_atom_site_site_symmetry_order
_atom_site_calc_flag
_atom_site_refinement_flags_posn
_atom_site_refinement_flags_adp
_atom_site_refinement_flags_occupancy
_atom_site_disorder_assembly
_atom_site_disorder_group
Pb1 Pb 0.13023(2) 0.77999(2) 0.77585(2) 0.02391(5) Uani 1 1 d . . . . .
O1 O 0.01068(7) 0.5494(5) 0.6158(3) 0.0314(9) Uani 1 1 d . . . . .
H1A H -0.0031(12) 0.602(8) 0.606(5) 0.047 Uiso 1 1 d . U . . .
O2 O 0.15082(7) 0.9552(5) 0.9116(3) 0.0355(9) Uani 1 1 d . . . . .
O3 O 0.26742(8) 0.7801(7) 0.7383(3) 0.0530(13) Uani 1 1 d . . . . .
H3A H 0.2777(15) 0.752(9) 0.685(6) 0.079 Uiso 1 1 d . U . . .
O4 O 0.09867(7) 0.9539(5) 0.7055(3) 0.0323(9) Uani 1 1 d . . . . .
N1 N 0.10583(8) 0.8251(5) 0.9558(3) 0.0207(8) Uani 1 1 d . . . . .
N2 N 0.12073(8) 0.9079(5) 1.0474(3) 0.0219(9) Uani 1 1 d . . . . .
N3 N 0.19679(10) 1.1970(6) 1.2713(4) 0.0408(12) Uani 1 1 d . . . . .
N4 N 0.14529(8) 0.9724(5) 0.6224(3) 0.0242(9) Uani 1 1 d . . . . .
N5 N 0.12384(8) 1.0524(5) 0.5624(3) 0.0263(9) Uani 1 1 d . . . . .
N6 N 0.03490(9) 1.2750(6) 0.4371(4) 0.0346(11) Uani 1 1 d . . . . .
C1 C 0.02686(9) 0.6088(6) 0.7061(4) 0.0217(10) Uani 1 1 d . . . . .
C2 C 0.05214(9) 0.5422(6) 0.7237(4) 0.0229(10) Uani 1 1 d . . . . .
H2 H 0.0570 0.4557 0.6766 0.027 Uiso 1 1 calc R U . . .
C3 C 0.06993(9) 0.6037(6) 0.8100(4) 0.0229(10) Uani 1 1 d . . . . .
H3 H 0.0871 0.5610 0.8193 0.027 Uiso 1 1 calc R U . . .
C4 C 0.06299(9) 0.7280(6) 0.8839(4) 0.0202(10) Uani 1 1 d . . . . .
C5 C 0.03701(9) 0.7832(6) 0.8719(4) 0.0250(10) Uani 1 1 d . . . . .
H5 H 0.0314 0.8589 0.9256 0.030 Uiso 1 1 calc R U . . .
C6 C 0.01926(10) 0.7273(6) 0.7815(4) 0.0274(11) Uani 1 1 d . . . . .
H6 H 0.0021 0.7700 0.7716 0.033 Uiso 1 1 calc R U . . .
C7 C 0.08157(9) 0.8060(6) 0.9700(4) 0.0228(10) Uani 1 1 d . . . . .
H7 H 0.0755 0.8441 1.0393 0.027 Uiso 1 1 calc R U . . .
C8 C 0.14279(9) 0.9640(6) 1.0136(4) 0.0219(10) Uani 1 1 d . . . . .
C9 C 0.16081(10) 1.0484(6) 1.1045(4) 0.0248(11) Uani 1 1 d . . . . .
C10 C 0.18718(12) 1.0542(9) 1.0912(5) 0.0512(18) Uani 1 1 d . . . . .
H10 H 0.1936 1.0089 1.0247 0.061 Uiso 1 1 calc R U . . .
C11 C 0.20418(13) 1.1267(11) 1.1758(5) 0.066(2) Uani 1 1 d . . . . .
H11 H 0.2222 1.1267 1.1655 0.080 Uiso 1 1 calc R U . . .
C12 C 0.17106(12) 1.1968(6) 1.2815(4) 0.0336(13) Uani 1 1 d . . . . .
H12 H 0.1651 1.2499 1.3462 0.040 Uiso 1 1 calc R U . . .
C13 C 0.15262(10) 1.1234(6) 1.2027(4) 0.0264(11) Uani 1 1 d . . . . .
H13 H 0.1347 1.1242 1.2153 0.032 Uiso 1 1 calc R U . . .
C14 C 0.24307(10) 0.8243(7) 0.6942(4) 0.0336(13) Uani 1 1 d . . . . .
C15 C 0.23688(11) 0.8630(7) 0.5774(4) 0.0348(13) Uani 1 1 d . . . . .
H15 H 0.2498 0.8573 0.5249 0.042 Uiso 1 1 calc R U . . .
C16 C 0.21163(11) 0.9097(7) 0.5395(4) 0.0338(13) Uani 1 1 d . . . . .
H16 H 0.2075 0.9358 0.4605 0.041 Uiso 1 1 calc R U . . .
C17 C 0.19189(10) 0.9197(6) 0.6145(4) 0.0273(11) Uani 1 1 d . . . . .
C18 C 0.19864(10) 0.8834(7) 0.7320(4) 0.0326(12) Uani 1 1 d . . . . .
H18 H 0.1859 0.8914 0.7850 0.039 Uiso 1 1 calc R U . . .
C19 C 0.22370(11) 0.8363(8) 0.7708(5) 0.0396(14) Uani 1 1 d . . . . .
H19 H 0.2279 0.8119 0.8500 0.047 Uiso 1 1 calc R U . . .
C20 C 0.16616(10) 0.9779(6) 0.5695(4) 0.0286(12) Uani 1 1 d . . . . .
H20 H 0.1646 1.0241 0.4946 0.034 Uiso 1 1 calc R U . . .
C21 C 0.10216(10) 1.0367(6) 0.6125(4) 0.0244(11) Uani 1 1 d . . . . .
C22 C 0.07910(10) 1.1233(6) 0.5536(4) 0.0240(11) Uani 1 1 d . . . . .
C23 C 0.08153(10) 1.2416(6) 0.4683(4) 0.0285(11) Uani 1 1 d . . . . .
H23 H 0.0982 1.2725 0.4486 0.034 Uiso 1 1 calc R U . . .
C24 C 0.05927(11) 1.3128(6) 0.4132(4) 0.0330(13) Uani 1 1 d . . . . .
H24 H 0.0613 1.3921 0.3559 0.040 Uiso 1 1 calc R U . . .
C25 C 0.03257(11) 1.1624(7) 0.5190(5) 0.0349(13) Uani 1 1 d . . . . .
H25 H 0.0156 1.1348 0.5372 0.042 Uiso 1 1 calc R U . . .
C26 C 0.05386(10) 1.0839(7) 0.5789(4) 0.0307(12) Uani 1 1 d . . . . .
H26 H 0.0512 1.0051 0.6358 0.037 Uiso 1 1 calc R U . . .
Pb2 Pb 0.36977(2) 0.27192(2) 0.15792(2) 0.02482(5) Uani 1 1 d . . . . .
O5 O 0.48944(7) 0.0492(5) 0.1058(3) 0.0313(9) Uani 1 1 d . . . . .
H5A H 0.5024(12) 0.101(7) 0.109(5) 0.038 Uiso 1 1 d . U . . .
O6 O 0.34840(7) 0.4471(5) 0.2727(3) 0.0364(9) Uani 1 1 d . . . . .
O7 O 0.23466(8) 0.2032(6) -0.0469(4) 0.0512(12) Uani 1 1 d . . . . .
H7A H 0.2239(14) 0.213(9) -0.099(6) 0.061 Uiso 1 1 d . U . . .
O8 O 0.40141(7) 0.4458(5) 0.1167(3) 0.0350(9) Uani 1 1 d . . . . .
N7 N 0.39376(8) 0.3238(5) 0.3577(3) 0.0222(9) Uani 1 1 d . . . . .
N8 N 0.37899(8) 0.4070(5) 0.4355(3) 0.0216(9) Uani 1 1 d . . . . .
N9 N 0.30382(9) 0.7062(6) 0.5900(4) 0.0372(11) Uani 1 1 d . . . . .
N10 N 0.35468(8) 0.4658(5) -0.0071(3) 0.0273(10) Uani 1 1 d . . . . .
N11 N 0.37593(8) 0.5531(5) -0.0449(4) 0.0295(10) Uani 1 1 d . . . . .
N12 N 0.46493(9) 0.7739(6) -0.0919(4) 0.0355(11) Uani 1 1 d . . . . .
C27 C 0.47326(9) 0.1071(6) 0.1820(4) 0.0225(10) Uani 1 1 d . . . . .
C28 C 0.44805(10) 0.0404(6) 0.1763(4) 0.0236(11) Uani 1 1 d . . . . .
H28 H 0.4433 -0.0460 0.1247 0.028 Uiso 1 1 calc R U . . .
C29 C 0.42994(10) 0.1021(6) 0.2473(4) 0.0228(10) Uani 1 1 d . . . . .
H29 H 0.4128 0.0594 0.2415 0.027 Uiso 1 1 calc R U . . .
C30 C 0.43691(9) 0.2265(6) 0.3272(4) 0.0216(10) Uani 1 1 d . . . . .
C31 C 0.46257(10) 0.2820(6) 0.3383(4) 0.0256(11) Uani 1 1 d . . . . .
H31 H 0.4679 0.3583 0.3968 0.031 Uiso 1 1 calc R U . . .
C32 C 0.48079(10) 0.2272(6) 0.2645(4) 0.0260(11) Uani 1 1 d . . . . .
H32 H 0.4979 0.2706 0.2704 0.031 Uiso 1 1 calc R U . . .
C33 C 0.41803(9) 0.3051(6) 0.3958(4) 0.0223(10) Uani 1 1 d . . . . .
H33 H 0.4238 0.3435 0.4707 0.027 Uiso 1 1 calc R U . . .
C34 C 0.35683(9) 0.4626(6) 0.3815(4) 0.0222(10) Uani 1 1 d . . . . .
C35 C 0.33895(10) 0.5503(6) 0.4557(4) 0.0232(11) Uani 1 1 d . . . . .
C36 C 0.31235(11) 0.5580(8) 0.4185(5) 0.0396(14) Uani 1 1 d . . . . .
H36 H 0.3058 0.5123 0.3468 0.047 Uiso 1 1 calc R U . . .
C37 C 0.29576(12) 0.6342(8) 0.4889(5) 0.0466(16) Uani 1 1 d . . . . .
H37 H 0.2777 0.6354 0.4642 0.056 Uiso 1 1 calc R U . . .
C38 C 0.32959(11) 0.7037(6) 0.6231(4) 0.0308(12) Uani 1 1 d . . . . .
H38 H 0.3358 0.7571 0.6925 0.037 Uiso 1 1 calc R U . . .
C39 C 0.34757(10) 0.6262(6) 0.5601(4) 0.0251(11) Uani 1 1 d . . . . .
H39 H 0.3655 0.6248 0.5877 0.030 Uiso 1 1 calc R U . . .
C40 C 0.25846(11) 0.2696(7) -0.0558(5) 0.0361(13) Uani 1 1 d . . . . .
C41 C 0.27626(12) 0.2773(10) 0.0425(5) 0.064(2) Uani 1 1 d . . . . .
H41 H 0.2715 0.2362 0.1134 0.076 Uiso 1 1 calc R U . . .
C42 C 0.30090(11) 0.3439(9) 0.0385(5) 0.0514(18) Uani 1 1 d . . . . .
H42 H 0.3126 0.3482 0.1065 0.062 Uiso 1 1 calc R U . . .
C43 C 0.30856(11) 0.4041(7) -0.0639(5) 0.0328(12) Uani 1 1 d . . . . .
C44 C 0.29055(14) 0.4004(12) -0.1593(6) 0.082(3) Uani 1 1 d . . . . .
H44 H 0.2950 0.4453 -0.2296 0.098 Uiso 1 1 calc R U . . .
C45 C 0.26599(13) 0.3324(12) -0.1552(6) 0.083(3) Uani 1 1 d . . . . .
H45 H 0.2542 0.3297 -0.2231 0.099 Uiso 1 1 calc R U . . .
C46 C 0.33394(11) 0.4760(7) -0.0775(5) 0.0353(13) Uani 1 1 d . . . . .
H46 H 0.3353 0.5369 -0.1457 0.042 Uiso 1 1 calc R U . . .
C47 C 0.39775(10) 0.5337(6) 0.0235(4) 0.0253(11) Uani 1 1 d . . . . .
C48 C 0.42078(10) 0.6217(6) -0.0146(4) 0.0249(11) Uani 1 1 d . . . . .
C49 C 0.41842(11) 0.7418(6) -0.1003(4) 0.0292(11) Uani 1 1 d . . . . .
H49 H 0.4017 0.7751 -0.1330 0.035 Uiso 1 1 calc R U . . .
C50 C 0.44066(12) 0.8117(6) -0.1371(5) 0.0341(13) Uani 1 1 d . . . . .
H50 H 0.4386 0.8899 -0.1970 0.041 Uiso 1 1 calc R U . . .
C51 C 0.46717(11) 0.6603(7) -0.0084(5) 0.0363(13) Uani 1 1 d . . . . .
H51 H 0.4841 0.6319 0.0240 0.044 Uiso 1 1 calc R U . . .
C52 C 0.44614(10) 0.5821(7) 0.0334(4) 0.0302(12) Uani 1 1 d . . . . .
H52 H 0.4488 0.5038 0.0930 0.036 Uiso 1 1 calc R U . . .

loop_
_atom_site_aniso_label
_atom_site_aniso_U_11
_atom_site_aniso_U_22
_atom_site_aniso_U_33
_atom_site_aniso_U_23
_atom_site_aniso_U_13
_atom_site_aniso_U_12
Pb1 0.02531(11) 0.02751(10) 0.01856(9) -0.00071(7) 0.00039(7) 0.00329(8)
O1 0.025(2) 0.035(2) 0.0317(19) -0.0055(16) -0.0086(16) 0.0006(17)
O2 0.035(2) 0.052(2) 0.0204(18) -0.0078(17) 0.0075(16) -0.0190(19)
O3 0.026(2) 0.101(4) 0.033(2) -0.004(2) 0.0021(17) 0.018(2)
O4 0.0225(19) 0.050(2) 0.0254(18) 0.0098(17) 0.0047(15) 0.0084(17)
N1 0.021(2) 0.027(2) 0.0132(17) -0.0036(16) -0.0013(15) -0.0032(17)
N2 0.022(2) 0.028(2) 0.0144(19) -0.0024(16) -0.0025(16) -0.0001(18)
N3 0.036(3) 0.055(3) 0.029(2) -0.003(2) -0.007(2) -0.015(2)
N4 0.025(2) 0.029(2) 0.0188(19) 0.0007(17) -0.0009(17) 0.0030(18)
N5 0.018(2) 0.032(2) 0.028(2) 0.0041(18) -0.0008(17) 0.0043(18)
N6 0.028(3) 0.036(3) 0.038(3) -0.011(2) -0.009(2) 0.011(2)
C1 0.019(3) 0.024(3) 0.022(2) 0.0060(19) 0.0025(19) -0.003(2)
C2 0.024(3) 0.023(3) 0.022(2) 0.0008(19) 0.003(2) 0.001(2)
C3 0.016(3) 0.025(3) 0.027(2) 0.005(2) 0.001(2) 0.004(2)
C4 0.018(2) 0.025(2) 0.018(2) 0.0034(19) 0.0010(17) -0.002(2)
C5 0.023(3) 0.028(3) 0.025(2) -0.002(2) 0.007(2) 0.001(2)
C6 0.017(3) 0.030(3) 0.035(3) 0.000(2) 0.002(2) 0.003(2)
C7 0.025(3) 0.026(3) 0.017(2) -0.0004(19) 0.0009(19) 0.003(2)
C8 0.024(3) 0.028(3) 0.014(2) 0.0019(19) 0.0015(19) 0.001(2)
C9 0.029(3) 0.027(3) 0.018(2) 0.001(2) -0.001(2) -0.003(2)
C10 0.032(3) 0.094(5) 0.028(3) -0.019(3) 0.006(3) -0.017(3)
C11 0.032(4) 0.125(7) 0.043(4) -0.028(4) 0.007(3) -0.032(4)
C12 0.049(4) 0.029(3) 0.022(2) -0.001(2) -0.005(2) 0.001(3)
C13 0.027(3) 0.027(3) 0.025(3) 0.000(2) 0.000(2) 0.004(2)
C14 0.020(3) 0.050(4) 0.031(3) -0.005(2) 0.002(2) 0.006(2)
C15 0.029(3) 0.047(4) 0.030(3) 0.000(2) 0.012(2) 0.007(3)
C16 0.031(3) 0.045(3) 0.026(3) 0.007(2) 0.006(2) 0.006(3)
C17 0.021(3) 0.030(3) 0.032(3) 0.001(2) 0.004(2) 0.004(2)
C18 0.022(3) 0.048(3) 0.030(3) 0.003(2) 0.009(2) 0.001(2)
C19 0.033(3) 0.063(4) 0.023(3) 0.003(3) 0.003(2) 0.008(3)
C20 0.028(3) 0.034(3) 0.024(3) 0.004(2) 0.005(2) 0.002(2)
C21 0.024(3) 0.024(3) 0.024(2) -0.005(2) -0.002(2) 0.002(2)
C22 0.025(3) 0.024(3) 0.022(2) -0.007(2) -0.004(2) 0.002(2)
C23 0.027(3) 0.029(3) 0.029(3) -0.003(2) 0.000(2) 0.000(2)
C24 0.040(3) 0.027(3) 0.030(3) -0.001(2) -0.005(2) 0.007(2)
C25 0.020(3) 0.042(3) 0.042(3) -0.011(3) -0.002(2) 0.004(2)
C26 0.031(3) 0.034(3) 0.027(3) -0.006(2) 0.002(2) 0.003(2)
Pb2 0.02597(11) 0.02801(11) 0.02099(9) -0.00171(7) 0.00480(7) -0.00310(8)
O5 0.027(2) 0.036(2) 0.0329(19) -0.0062(17) 0.0135(17) 0.0005(17)
O6 0.035(2) 0.054(3) 0.0188(17) -0.0035(17) -0.0017(15) 0.0194(19)
O7 0.024(2) 0.073(3) 0.055(3) 0.022(2) -0.0019(18) -0.008(2)
O8 0.027(2) 0.047(2) 0.0304(19) 0.0095(17) 0.0000(16) -0.0116(18)
N7 0.022(2) 0.025(2) 0.0213(19) 0.0007(16) 0.0078(16) 0.0013(17)
N8 0.020(2) 0.027(2) 0.0182(19) -0.0024(16) 0.0072(16) 0.0030(17)
N9 0.037(3) 0.046(3) 0.031(2) -0.002(2) 0.013(2) 0.014(2)
N10 0.028(2) 0.031(2) 0.024(2) 0.0008(18) 0.0081(18) -0.0024(19)
N11 0.024(2) 0.030(2) 0.035(2) 0.0041(19) 0.0063(19) -0.0019(19)
N12 0.034(3) 0.038(3) 0.038(3) -0.012(2) 0.015(2) -0.010(2)
C27 0.022(3) 0.024(3) 0.023(2) 0.0027(19) 0.006(2) 0.006(2)
C28 0.026(3) 0.022(3) 0.023(2) 0.000(2) 0.000(2) 0.002(2)
C29 0.020(3) 0.025(3) 0.023(2) 0.003(2) 0.002(2) -0.001(2)
C30 0.018(2) 0.025(3) 0.022(2) 0.0007(19) 0.0015(18) 0.001(2)
C31 0.024(3) 0.027(3) 0.026(2) -0.004(2) 0.000(2) 0.001(2)
C32 0.017(2) 0.030(3) 0.031(3) 0.000(2) 0.002(2) 0.000(2)
C33 0.021(3) 0.028(3) 0.018(2) 0.0002(19) 0.0031(19) -0.001(2)
C34 0.022(3) 0.027(3) 0.018(2) 0.0010(19) 0.0058(19) 0.002(2)
C35 0.024(3) 0.024(3) 0.023(2) 0.002(2) 0.008(2) 0.006(2)
C36 0.031(3) 0.057(4) 0.030(3) -0.008(3) 0.000(2) 0.013(3)
C37 0.025(3) 0.070(5) 0.045(3) -0.009(3) 0.004(3) 0.015(3)
C38 0.034(3) 0.032(3) 0.027(3) -0.003(2) 0.009(2) 0.003(2)
C39 0.027(3) 0.025(3) 0.023(2) 0.002(2) 0.005(2) 0.001(2)
C40 0.029(3) 0.044(3) 0.035(3) 0.002(3) 0.001(2) -0.001(3)
C41 0.029(3) 0.120(7) 0.041(3) 0.038(4) 0.000(3) -0.003(4)
C42 0.021(3) 0.099(6) 0.033(3) 0.015(3) -0.003(2) -0.001(3)
C43 0.028(3) 0.036(3) 0.033(3) 0.005(2) -0.003(2) 0.005(2)
C44 0.044(4) 0.156(9) 0.041(4) 0.051(5) -0.016(3) -0.041(5)
C45 0.035(4) 0.172(9) 0.037(4) 0.030(5) -0.016(3) -0.041(5)
C46 0.028(3) 0.043(3) 0.034(3) 0.010(3) 0.001(2) -0.005(3)
C47 0.028(3) 0.025(3) 0.024(2) -0.003(2) 0.009(2) -0.002(2)
C48 0.026(3) 0.022(3) 0.028(3) -0.008(2) 0.010(2) -0.004(2)
C49 0.029(3) 0.021(3) 0.037(3) -0.004(2) 0.004(2) -0.001(2)
C50 0.045(4) 0.023(3) 0.036(3) -0.003(2) 0.015(3) -0.006(3)
C51 0.024(3) 0.043(3) 0.042(3) -0.011(3) 0.005(2) -0.002(3)
C52 0.031(3) 0.032(3) 0.027(3) -0.005(2) 0.003(2) -0.005(2)

loop_
_atom_type_symbol
_atom_type_description
_atom_type_scat_dispersion_real
_atom_type_scat_dispersion_imag
_atom_type_scat_source
C C 0.0033 0.0016 'International Tables Vol C Tables 4.2.6.8 and 6.1.1.4'
H H 0.0000 0.0000 'International Tables Vol C Tables 4.2.6.8 and 6.1.1.4'
N N 0.0061 0.0033 'International Tables Vol C Tables 4.2.6.8 and 6.1.1.4'
O O 0.0106 0.0060 'International Tables Vol C Tables 4.2.6.8 and 6.1.1.4'
Pb Pb -3.3944 10.1111 'International Tables Vol C Tables 4.2.6.8 and 6.1.1.4'

loop_
_geom_angle_atom_site_label_1
_geom_angle_atom_site_label_2
_geom_angle_atom_site_label_3
_geom_angle
_geom_angle_site_symmetry_1
_geom_angle_site_symmetry_3
O4 Pb1 O2 96.68(14) . .
O4 Pb1 N4 67.19(13) . .
O2 Pb1 N4 86.52(13) . .
O4 Pb1 N1 79.11(12) . .
O2 Pb1 N1 65.36(12) . .
N4 Pb1 N1 133.05(13) . .
C1 O1 H1A 111(4) . .
C8 O2 Pb1 119.5(3) . .
C14 O3 H3A 114(5) . .
C21 O4 Pb1 118.6(3) . .
C7 N1 N2 115.0(4) . .
C7 N1 Pb1 130.2(3) . .
N2 N1 Pb1 114.0(3) . .
C8 N2 N1 111.2(4) . .
C11 N3 C12 115.9(5) . .
C20 N4 N5 113.4(4) . .
C20 N4 Pb1 132.6(3) . .
N5 N4 Pb1 110.9(3) . .
C21 N5 N4 113.1(4) . .
C25 N6 C24 117.1(5) . .
O1 C1 C6 123.1(4) . .
O1 C1 C2 117.2(4) . .
C6 C1 C2 119.6(4) . .
C3 C2 C1 119.9(5) . .
C3 C2 H2 120.1 . .
C1 C2 H2 120.1 . .
C2 C3 C4 121.3(4) . .
C2 C3 H3 119.4 . .
C4 C3 H3 119.4 . .
C3 C4 C5 118.1(4) . .
C3 C4 C7 123.3(4) . .
C5 C4 C7 118.5(4) . .
C6 C5 C4 120.8(4) . .
C6 C5 H5 119.6 . .
C4 C5 H5 119.6 . .
C1 C6 C5 120.0(5) . .
C1 C6 H6 120.0 . .
C5 C6 H6 120.0 . .
N1 C7 C4 123.0(4) . .
N1 C7 H7 118.5 . .
C4 C7 H7 118.5 . .
O2 C8 N2 127.9(4) . .
O2 C8 C9 116.0(4) . .
N2 C8 C9 116.2(4) . .
C10 C9 C13 117.0(5) . .
C10 C9 C8 118.8(5) . .
C13 C9 C8 124.2(5) . .
C9 C10 C11 119.6(6) . .
C9 C10 H10 120.2 . .
C11 C10 H10 120.2 . .
N3 C11 C10 124.3(6) . .
N3 C11 H11 117.9 . .
C10 C11 H11 117.9 . .
N3 C12 C13 123.9(5) . .
N3 C12 H12 118.1 . .
C13 C12 H12 118.1 . .
C12 C13 C9 119.2(5) . .
C12 C13 H13 120.4 . .
C9 C13 H13 120.4 . .
O3 C14 C15 122.7(5) . .
O3 C14 C19 117.9(5) . .
C15 C14 C19 119.3(5) . .
C16 C15 C14 119.2(5) . .
C16 C15 H15 120.4 . .
C14 C15 H15 120.4 . .
C15 C16 C17 122.2(5) . .
C15 C16 H16 118.9 . .
C17 C16 H16 118.9 . .
C16 C17 C18 117.7(5) . .
C16 C17 C20 119.0(5) . .
C18 C17 C20 123.1(5) . .
C19 C18 C17 120.6(5) . .
C19 C18 H18 119.7 . .
C17 C18 H18 119.7 . .
C18 C19 C14 120.9(5) . .
C18 C19 H19 119.6 . .
C14 C19 H19 119.6 . .
N4 C20 C17 126.0(5) . .
N4 C20 H20 117.0 . .
C17 C20 H20 117.0 . .
O4 C21 N5 127.6(4) . .
O4 C21 C22 117.5(4) . .
N5 C21 C22 114.9(4) . .
C26 C22 C23 117.2(5) . .
C26 C22 C21 120.5(5) . .
C23 C22 C21 122.2(5) . .
C24 C23 C22 119.5(5) . .
C24 C23 H23 120.2 . .
C22 C23 H23 120.2 . .
N6 C24 C23 123.4(5) . .
N6 C24 H24 118.3 . .
C23 C24 H24 118.3 . .
N6 C25 C26 123.5(5) . .
N6 C25 H25 118.3 . .
C26 C25 H25 118.3 . .
C25 C26 C22 119.2(5) . .
C25 C26 H26 120.4 . .
C22 C26 H26 120.4 . .
O8 Pb2 O6 96.97(15) . .
O8 Pb2 N7 78.03(12) . .
O6 Pb2 N7 65.61(12) . .
O8 Pb2 N10 67.47(13) . .
O6 Pb2 N10 85.23(13) . .
N7 Pb2 N10 131.38(13) . .
C27 O5 H5A 111(4) . .
C34 O6 Pb2 119.3(3) . .
C40 O7 H7A 118(5) . .
C47 O8 Pb2 118.8(3) . .
C33 N7 N8 113.6(4) . .
C33 N7 Pb2 130.9(3) . .
N8 N7 Pb2 114.8(3) . .
C34 N8 N7 110.8(4) . .
C38 N9 C37 117.0(5) . .
C46 N10 N11 112.9(4) . .
C46 N10 Pb2 133.8(4) . .
N11 N10 Pb2 111.3(3) . .
C47 N11 N10 112.9(4) . .
C50 N12 C51 117.0(5) . .
O5 C27 C28 117.0(4) . .
O5 C27 C32 123.1(4) . .
C28 C27 C32 119.9(4) . .
C29 C28 C27 119.8(4) . .
C29 C28 H28 120.1 . .
C27 C28 H28 120.1 . .
C28 C29 C30 120.8(5) . .
C28 C29 H29 119.6 . .
C30 C29 H29 119.6 . .
C31 C30 C29 118.6(4) . .
C31 C30 C33 118.6(4) . .
C29 C30 C33 122.7(4) . .
C30 C31 C32 121.5(5) . .
C30 C31 H31 119.3 . .
C32 C31 H31 119.3 . .
C27 C32 C31 119.1(5) . .
C27 C32 H32 120.5 . .
C31 C32 H32 120.5 . .
N7 C33 C30 122.4(4) . .
N7 C33 H33 118.8 . .
C30 C33 H33 118.8 . .
O6 C34 N8 127.8(4) . .
O6 C34 C35 116.1(4) . .
N8 C34 C35 116.1(4) . .
C36 C35 C39 117.8(4) . .
C36 C35 C34 118.7(4) . .
C39 C35 C34 123.5(4) . .
C37 C36 C35 118.7(5) . .
C37 C36 H36 120.7 . .
C35 C36 H36 120.7 . .
N9 C37 C36 124.0(6) . .
N9 C37 H37 118.0 . .
C36 C37 H37 118.0 . .
N9 C38 C39 123.1(5) . .
N9 C38 H38 118.5 . .
C39 C38 H38 118.5 . .
C38 C39 C35 119.4(5) . .
C38 C39 H39 120.3 . .
C35 C39 H39 120.3 . .
O7 C40 C45 123.7(5) . .
O7 C40 C41 118.8(5) . .
C45 C40 C41 117.4(6) . .
C42 C41 C40 121.3(6) . .
C42 C41 H41 119.3 . .
C40 C41 H41 119.3 . .
C43 C42 C41 120.7(6) . .
C43 C42 H42 119.6 . .
C41 C42 H42 119.6 . .
C44 C43 C42 117.4(6) . .
C44 C43 C46 117.6(5) . .
C42 C43 C46 125.0(5) . .
C43 C44 C45 121.7(6) . .
C43 C44 H44 119.1 . .
C45 C44 H44 119.1 . .
C40 C45 C44 121.4(6) . .
C40 C45 H45 119.3 . .
C44 C45 H45 119.3 . .
N10 C46 C43 127.1(5) . .
N10 C46 H46 116.4 . .
C43 C46 H46 116.4 . .
O8 C47 N11 127.8(5) . .
O8 C47 C48 117.6(4) . .
N11 C47 C48 114.6(4) . .
C49 C48 C52 117.2(5) . .
C49 C48 C47 122.6(5) . .
C52 C48 C47 120.2(5) . .
C50 C49 C48 119.8(5) . .
C50 C49 H49 120.1 . .
C48 C49 H49 120.1 . .
N12 C50 C49 123.2(5) . .
N12 C50 H50 118.4 . .
C49 C50 H50 118.4 . .
N12 C51 C52 124.1(5) . .
N12 C51 H51 117.9 . .
C52 C51 H51 117.9 . .
C51 C52 C48 118.6(5) . .
C51 C52 H52 120.7 . .
C48 C52 H52 120.7 . .

loop_
_geom_bond_atom_site_label_1
_geom_bond_atom_site_label_2
_geom_bond_distance
_geom_bond_site_symmetry_2
Pb1 O4 2.243(3) .
Pb1 O2 2.301(3) .
Pb1 N4 2.545(4) .
Pb1 N1 2.555(4) .
O1 C1 1.356(6) .
O1 H1A 0.82(6) .
O2 C8 1.286(5) .
O3 C14 1.347(6) .
O3 H3A 0.87(8) .
O4 C21 1.296(6) .
N1 C7 1.278(6) .
N1 N2 1.413(5) .
N2 C8 1.313(6) .
N3 C11 1.331(8) .
N3 C12 1.333(7) .
N4 C20 1.282(6) .
N4 N5 1.401(5) .
N5 C21 1.307(6) .
N6 C25 1.334(7) .
N6 C24 1.339(7) .
C1 C6 1.384(7) .
C1 C2 1.399(7) .
C2 C3 1.376(7) .
C2 H2 0.9400 .
C3 C4 1.396(6) .
C3 H3 0.9400 .
C4 C5 1.397(7) .
C4 C7 1.453(6) .
C5 C6 1.391(7) .
C5 H5 0.9400 .
C6 H6 0.9400 .
C7 H7 0.9400 .
C8 C9 1.495(7) .
C9 C10 1.374(8) .
C9 C13 1.390(7) .
C10 C11 1.376(8) .
C10 H10 0.9400 .
C11 H11 0.9400 .
C12 C13 1.382(7) .
C12 H12 0.9400 .
C13 H13 0.9400 .
C14 C15 1.391(7) .
C14 C19 1.395(7) .
C15 C16 1.376(7) .
C15 H15 0.9400 .
C16 C17 1.396(7) .
C16 H16 0.9400 .
C17 C18 1.399(7) .
C17 C20 1.447(7) .
C18 C19 1.370(7) .
C18 H18 0.9400 .
C19 H19 0.9400 .
C20 H20 0.9400 .
C21 C22 1.482(7) .
C22 C26 1.389(7) .
C22 C23 1.395(7) .
C23 C24 1.377(7) .
C23 H23 0.9400 .
C24 H24 0.9400 .
C25 C26 1.388(7) .
C25 H25 0.9400 .
C26 H26 0.9400 .
Pb2 O8 2.241(3) .
Pb2 O6 2.300(3) .
Pb2 N7 2.539(4) .
Pb2 N10 2.540(4) .
O5 C27 1.352(5) .
O5 H5A 0.79(6) .
O6 C34 1.293(5) .
O7 C40 1.346(7) .
O7 H7A 0.78(7) .
O8 C47 1.292(6) .
N7 C33 1.285(6) .
N7 N8 1.405(5) .
N8 C34 1.320(6) .
N9 C38 1.336(7) .
N9 C37 1.335(7) .
N10 C46 1.273(7) .
N10 N11 1.406(6) .
N11 C47 1.312(6) .
N12 C50 1.334(7) .
N12 C51 1.337(7) .
C27 C28 1.396(7) .
C27 C32 1.396(7) .
C28 C29 1.391(6) .
C28 H28 0.9400 .
C29 C30 1.396(6) .
C29 H29 0.9400 .
C30 C31 1.383(7) .
C30 C33 1.458(6) .
C31 C32 1.397(7) .
C31 H31 0.9400 .
C32 H32 0.9400 .
C33 H33 0.9400 .
C34 C35 1.497(6) .
C35 C36 1.387(7) .
C35 C39 1.389(7) .
C36 C37 1.381(7) .
C36 H36 0.9400 .
C37 H37 0.9400 .
C38 C39 1.382(7) .
C38 H38 0.9400 .
C39 H39 0.9400 .
C40 C45 1.348(8) .
C40 C41 1.384(8) .
C41 C42 1.378(9) .
C41 H41 0.9400 .
C42 C43 1.372(8) .
C42 H42 0.9400 .
C43 C44 1.364(8) .
C43 C46 1.448(8) .
C44 C45 1.379(9) .
C44 H44 0.9400 .
C45 H45 0.9400 .
C46 H46 0.9400 .
C47 C48 1.484(7) .
C48 C49 1.391(7) .
C48 C52 1.398(7) .
C49 C50 1.378(7) .
C49 H49 0.9400 .
C50 H50 0.9400 .
C51 C52 1.378(7) .
C51 H51 0.9400 .
C52 H52 0.9400 .

loop_
_geom_torsion_atom_site_label_1
_geom_torsion_atom_site_label_2
_geom_torsion_atom_site_label_3
_geom_torsion_atom_site_label_4
_geom_torsion
_geom_torsion_site_symmetry_1
_geom_torsion_site_symmetry_2
_geom_torsion_site_symmetry_3
_geom_torsion_site_symmetry_4
C7 N1 N2 C8 -161.8(4) . . . .
Pb1 N1 N2 C8 8.8(5) . . . .
C20 N4 N5 C21 175.5(4) . . . .
Pb1 N4 N5 C21 12.9(5) . . . .
O1 C1 C2 C3 176.5(4) . . . .
C6 C1 C2 C3 -5.0(7) . . . .
C1 C2 C3 C4 2.4(7) . . . .
C2 C3 C4 C5 3.2(7) . . . .
C2 C3 C4 C7 -174.9(4) . . . .
C3 C4 C5 C6 -6.3(7) . . . .
C7 C4 C5 C6 171.9(4) . . . .
O1 C1 C6 C5 -179.6(4) . . . .
C2 C1 C6 C5 2.0(7) . . . .
C4 C5 C6 C1 3.7(7) . . . .
N2 N1 C7 C4 178.2(4) . . . .
Pb1 N1 C7 C4 9.4(7) . . . .
C3 C4 C7 N1 31.6(7) . . . .
C5 C4 C7 N1 -146.5(5) . . . .
Pb1 O2 C8 N2 -14.1(7) . . . .
Pb1 O2 C8 C9 165.9(3) . . . .
N1 N2 C8 O2 2.4(7) . . . .
N1 N2 C8 C9 -177.6(4) . . . .
O2 C8 C9 C10 -24.5(7) . . . .
N2 C8 C9 C10 155.5(5) . . . .
O2 C8 C9 C13 155.0(5) . . . .
N2 C8 C9 C13 -24.9(7) . . . .
C13 C9 C10 C11 2.5(10) . . . .
C8 C9 C10 C11 -177.9(6) . . . .
C12 N3 C11 C10 -1.1(11) . . . .
C9 C10 C11 N3 -1.5(13) . . . .
C11 N3 C12 C13 2.8(9) . . . .
N3 C12 C13 C9 -1.9(8) . . . .
C10 C9 C13 C12 -0.9(8) . . . .
C8 C9 C13 C12 179.5(5) . . . .
O3 C14 C15 C16 -178.9(6) . . . .
C19 C14 C15 C16 -1.1(9) . . . .
C14 C15 C16 C17 0.0(9) . . . .
C15 C16 C17 C18 1.3(8) . . . .
C15 C16 C17 C20 176.8(5) . . . .
C16 C17 C18 C19 -1.4(8) . . . .
C20 C17 C18 C19 -176.8(6) . . . .
C17 C18 C19 C14 0.3(9) . . . .
O3 C14 C19 C18 178.9(6) . . . .
C15 C14 C19 C18 1.0(9) . . . .
N5 N4 C20 C17 174.0(5) . . . .
Pb1 N4 C20 C17 -28.3(8) . . . .
C16 C17 C20 N4 169.6(5) . . . .
C18 C17 C20 N4 -15.1(9) . . . .
Pb1 O4 C21 N5 -11.8(7) . . . .
Pb1 O4 C21 C22 167.3(3) . . . .
N4 N5 C21 O4 -2.4(7) . . . .
N4 N5 C21 C22 178.4(4) . . . .
O4 C21 C22 C26 -15.9(7) . . . .
N5 C21 C22 C26 163.4(5) . . . .
O4 C21 C22 C23 166.6(4) . . . .
N5 C21 C22 C23 -14.1(7) . . . .
C26 C22 C23 C24 -0.3(7) . . . .
C21 C22 C23 C24 177.3(4) . . . .
C25 N6 C24 C23 0.2(8) . . . .
C22 C23 C24 N6 0.1(8) . . . .
C24 N6 C25 C26 -0.4(8) . . . .
N6 C25 C26 C22 0.2(8) . . . .
C23 C22 C26 C25 0.2(7) . . . .
C21 C22 C26 C25 -177.5(4) . . . .
C33 N7 N8 C34 162.4(4) . . . .
Pb2 N7 N8 C34 -9.6(5) . . . .
C46 N10 N11 C47 -175.7(5) . . . .
Pb2 N10 N11 C47 -9.6(5) . . . .
O5 C27 C28 C29 -175.9(4) . . . .
C32 C27 C28 C29 4.6(7) . . . .
C27 C28 C29 C30 -2.2(7) . . . .
C28 C29 C30 C31 -3.1(7) . . . .
C28 C29 C30 C33 174.3(4) . . . .
C29 C30 C31 C32 6.0(7) . . . .
C33 C30 C31 C32 -171.5(4) . . . .
O5 C27 C32 C31 178.8(4) . . . .
C28 C27 C32 C31 -1.8(7) . . . .
C30 C31 C32 C27 -3.5(7) . . . .
N8 N7 C33 C30 -178.1(4) . . . .
Pb2 N7 C33 C30 -7.6(7) . . . .
C31 C30 C33 N7 145.7(5) . . . .
C29 C30 C33 N7 -31.7(7) . . . .
Pb2 O6 C34 N8 10.4(7) . . . .
Pb2 O6 C34 C35 -167.7(3) . . . .
N7 N8 C34 O6 0.4(7) . . . .
N7 N8 C34 C35 178.5(4) . . . .
O6 C34 C35 C36 22.1(7) . . . .
N8 C34 C35 C36 -156.3(5) . . . .
O6 C34 C35 C39 -157.4(5) . . . .
N8 C34 C35 C39 24.3(7) . . . .
C39 C35 C36 C37 -2.7(8) . . . .
C34 C35 C36 C37 177.9(5) . . . .
C38 N9 C37 C36 0.3(10) . . . .
C35 C36 C37 N9 2.2(10) . . . .
C37 N9 C38 C39 -2.3(8) . . . .
N9 C38 C39 C35 1.8(8) . . . .
C36 C35 C39 C38 0.8(7) . . . .
C34 C35 C39 C38 -179.7(5) . . . .
O7 C40 C41 C42 180.0(7) . . . .
C45 C40 C41 C42 -1.1(12) . . . .
C40 C41 C42 C43 -0.3(12) . . . .
C41 C42 C43 C44 2.3(11) . . . .
C41 C42 C43 C46 -179.8(7) . . . .
C42 C43 C44 C45 -2.8(13) . . . .
C46 C43 C44 C45 179.1(8) . . . .
O7 C40 C45 C44 179.4(8) . . . .
C41 C40 C45 C44 0.5(14) . . . .
C43 C44 C45 C40 1.5(16) . . . .
N11 N10 C46 C43 -178.6(5) . . . .
Pb2 N10 C46 C43 19.4(9) . . . .
C44 C43 C46 N10 -166.5(7) . . . .
C42 C43 C46 N10 15.6(10) . . . .
Pb2 O8 C47 N11 10.6(7) . . . .
Pb2 O8 C47 C48 -167.7(3) . . . .
N10 N11 C47 O8 0.6(7) . . . .
N10 N11 C47 C48 179.0(4) . . . .
O8 C47 C48 C49 -168.2(5) . . . .
N11 C47 C48 C49 13.2(7) . . . .
O8 C47 C48 C52 13.6(7) . . . .
N11 C47 C48 C52 -164.9(4) . . . .
C52 C48 C49 C50 2.3(7) . . . .
C47 C48 C49 C50 -175.9(5) . . . .
C51 N12 C50 C49 1.2(8) . . . .
C48 C49 C50 N12 -2.2(8) . . . .
C50 N12 C51 C52 -0.4(8) . . . .
N12 C51 C52 C48 0.7(8) . . . .
C49 C48 C52 C51 -1.6(7) . . . .
C47 C48 C52 C51 176.7(5) . . . .
